data_1549104
loop_
_publ_author_name
'van der Lee, Arie'
'Roche, Gilles H.'
'Wantz, Guillaume'
'Moreau, Jo\"el J E'
'Dautel, Olivier J.'
'Filhol, Jean-S\'ebastien'

_publ_section_title
;
 Experimental and theoretical evidence of a supercritical-like transition
 in an organic semiconductor presenting colossal uniaxial negative thermal
 expansion.
;
_journal_issue 16
_journal_name_full 'Chemical science'
_journal_page_first 3948
_journal_page_last 3956
_journal_paper_doi 10.1039/c8sc00159f
_journal_volume 9
_journal_year 2018
_chemical_formula_moiety 'C26 H32 O2 S2'
_chemical_formula_sum 'C26 H32 O2 S2'
_chemical_formula_weight 440.66
_space_group_IT_number 15
_space_group_name_Hall '-I 2ya'
_space_group_name_H-M_alt 'I 1 2/a 1'
_symmetry_cell_setting monoclinic
_symmetry_space_group_name_Hall '-I 2ya'
_symmetry_space_group_name_H-M 'I 1 2/a 1'
_atom_sites_solution_hydrogens difmap
_atom_sites_solution_primary iterative
_audit_update_record
;
2017-12-12 deposited with the CCDC.
2018-03-21 downloaded from the CCDC.
;
_cell_angle_alpha 90
_cell_angle_beta 93.621(6)
_cell_angle_gamma 90
_cell_formula_units_Z 4
_cell_length_a 8.2606(6)
_cell_length_b 5.6541(3)
_cell_length_c 49.944(3)
_cell_measurement_reflns_used 2581
_cell_measurement_temperature 255
_cell_measurement_theta_max 27.4450
_cell_measurement_theta_min 3.6360
_cell_volume 2328.0(3)
_computing_cell_refinement 'CrysAlisPro 1.171.38.41 (Rigaku OD, 2015)'
_computing_data_collection 'CrysAlisPro 1.171.38.41 (Rigaku OD, 2015)'
_computing_data_reduction 'CrysAlisPro 1.171.38.41 (Rigaku OD, 2015)'
_computing_molecular_graphics 'CAMERON (Watkin et al., 1996)'
_computing_publication_material 'CRYSTALS (Betteridge et al., 2003)'
_computing_structure_refinement 'CRYSTALS (Betteridge et al., 2003)'
_computing_structure_solution 'Superflip (Palatinus & Chapuis, 2007)'
_diffrn_ambient_temperature 255
_diffrn_detector 'CCD plate'
_diffrn_detector_area_resol_mean 16.0143
_diffrn_detector_type Sapphire3
_diffrn_measured_fraction_theta_full 0.997
_diffrn_measured_fraction_theta_max 0.861
_diffrn_measurement_details
;
List of Runs (angles in degrees, time in seconds):

  # Type    Start    End  Width  t~exp~   \w     \q     \k     \f   Frames
#--------------------------------------------------------------------------
  1  \w     -5.00  82.00   1.00   15.00    --   13.31  57.00  90.00   87
  2  \w     -3.00  27.00   1.00   15.00    --  -14.02-100.00  90.00   30
  3  \w    -59.00  46.00   1.00   15.00    --   13.31 -19.00 -90.00  105
  4  \w    -42.00  52.00   1.00   15.00    --  -14.02  77.00-150.00   94
  5  \w    -50.00 -24.00   1.00   15.00    --  -14.02 108.00 -92.00   26
;
_diffrn_measurement_device Area
_diffrn_measurement_device_type 'Xcalibur, Sapphire3, Gemini'
_diffrn_measurement_method '\w scans'
_diffrn_orient_matrix_UB_11 0.0392973000
_diffrn_orient_matrix_UB_12 -0.0458365000
_diffrn_orient_matrix_UB_13 -0.0111104000
_diffrn_orient_matrix_UB_21 -0.0709685000
_diffrn_orient_matrix_UB_22 0.0211051000
_diffrn_orient_matrix_UB_23 -0.0084065000
_diffrn_orient_matrix_UB_31 0.0286900000
_diffrn_orient_matrix_UB_32 0.1148432000
_diffrn_orient_matrix_UB_33 -0.0028930000
_diffrn_radiation_monochromator graphite
_diffrn_radiation_type 'Mo K\a'
_diffrn_radiation_wavelength 0.71073
_diffrn_reflns_av_R_equivalents 0.020
_diffrn_reflns_av_unetI/netI 0.0278
_diffrn_reflns_limit_h_max 10
_diffrn_reflns_limit_h_min -7
_diffrn_reflns_limit_k_max 6
_diffrn_reflns_limit_k_min -6
_diffrn_reflns_limit_l_max 64
_diffrn_reflns_limit_l_min -51
_diffrn_reflns_number 7663
_diffrn_reflns_theta_full 25.226
_diffrn_reflns_theta_max 27.949
_diffrn_reflns_theta_min 1.634
_exptl_absorpt_coefficient_mu 0.249
_exptl_absorpt_correction_T_max 1.00000
_exptl_absorpt_correction_T_min 0.88036
_exptl_absorpt_correction_type multi-scan
_exptl_absorpt_process_details
;
CrysAlisPro 1.171.38.41 (Rigaku Oxford Diffraction, 2015)
Empirical absorption correction using spherical harmonics,
 implemented in SCALE3 ABSPACK scaling algorithm.
;
_exptl_crystal_colour colourless
_exptl_crystal_density_diffrn 1.257
_exptl_crystal_density_method 'not measured'
_exptl_crystal_description plate
_exptl_crystal_F_000 944
_exptl_crystal_size_max 0.400
_exptl_crystal_size_mid 0.350
_exptl_crystal_size_min 0.100
_refine_diff_density_max 0.21
_refine_diff_density_min -0.16
_refine_ls_extinction_method None
_refine_ls_goodness_of_fit_ref 0.9880
_refine_ls_hydrogen_treatment constr
_refine_ls_matrix_type full
_refine_ls_number_parameters 136
_refine_ls_number_reflns 2322
_refine_ls_number_restraints 0
_refine_ls_R_factor_all 0.0427
_refine_ls_R_factor_gt 0.0359
_refine_ls_shift/su_max 0.0034841
_refine_ls_shift/su_mean 0.0001314
_refine_ls_structure_factor_coef Fsqd
_refine_ls_weighting_details
;
 Method, part 1, Chebychev polynomial, (Watkin, 1994, Prince, 1982) 
 [weight] = 1.0/[A~0~*T~0~(x)+A~1~*T~1~(x) ... +A~n-1~]*T~n-1~(x)] 
 where A~i~ are the Chebychev coefficients listed below and x= Fcalc/Fmax 
 Method = Robust Weighting (Prince, 1982) 
 W = [weight] * [1-(deltaF/6*sigmaF)^2^]^2^ 
 A~i~ are: 
 953. 0.148E+04 780. 239. 
;
_refine_ls_weighting_scheme calc
_refine_ls_wR_factor_all 0.0696
_refine_ls_wR_factor_gt 0.0630
_refine_ls_wR_factor_ref 0.0660
_reflns_limit_h_max 10
_reflns_limit_h_min -10
_reflns_limit_k_max 6
_reflns_limit_k_min 0
_reflns_limit_l_max 64
_reflns_limit_l_min 0
_reflns_number_gt 2104
_reflns_number_total 2411
_reflns_threshold_expression I>2.0\s(I)
_oxford_diffrn_Wilson_B_factor 0.00
_oxford_diffrn_Wilson_scale 0.00
_oxford_refine_ls_r_factor_ref 0.0404
_oxford_refine_ls_scale 3.98(3)
_oxford_reflns_number_all 2411
_oxford_reflns_threshold_expression_ref I>0.0\s(I)
_cod_data_source_file c8sc00159f2.cif
_cod_data_source_block 255K
_cod_depositor_comments 'Adding full bibliography for 1549094--1549104.cif.'
_cod_original_cell_volume 2328.04(15)
_cod_original_sg_symbol_H-M 'I 1 2/a 1 '
_cod_database_code 1549104
_cell_oxdiff_length_a 8.2596(6)
_cell_oxdiff_length_b 5.6545(2)
_cell_oxdiff_length_c 49.946(2)
_cell_oxdiff_angle_alpha 89.989(3)
_cell_oxdiff_angle_beta 93.605(5)
_cell_oxdiff_angle_gamma 89.979(4)
_cell_oxdiff_volume 2328.0(2)
_oxdiff_exptl_absorpt_empirical_full_min 0.935
_oxdiff_exptl_absorpt_empirical_full_max 1.124
_oxdiff_exptl_absorpt_empirical_details
;
Empirical correction (ABSPACK) includes:
- Absorption correction using spherical harmonics
- Frame scaling
;
_montpellier_reflns_maxres 0.76
_montpellier_reflns_completeness_maxres 86.35
_montpellier_reflns_redundancy_maxres 3.03

loop_
_symmetry_equiv_pos_as_xyz
x,y,z
-x,-y,-z
x+1/2,y+1/2,z+1/2
-x+1/2,-y+1/2,-z+1/2
-x+1/2,y,-z
x+1/2,-y,z
-x+1,y+1/2,-z+1/2
x+1,-y+1/2,z+1/2

loop_
_atom_site_label
_atom_site_type_symbol
_atom_site_fract_x
_atom_site_fract_y
_atom_site_fract_z
_atom_site_U_iso_or_equiv
_atom_site_occupancy
_atom_site_adp_type
_atom_site_refinement_flags_posn
S1 S 0.85197(6) 0.54093(8) 0.731504(8) 0.0405 1.0000 Uani .
C2 C 0.75503(19) 0.3714(3) 0.70615(3) 0.0342 1.0000 Uani .
C3 C 0.68256(18) 0.1666(3) 0.71591(3) 0.0322 1.0000 Uani .
C4 C 0.70738(18) 0.1572(3) 0.74453(3) 0.0317 1.0000 Uani .
C5 C 0.5980(2) 0.0168(3) 0.69785(3) 0.0414 1.0000 Uani .
C6 C 0.5867(2) 0.0749(4) 0.67098(3) 0.0478 1.0000 Uani .
C7 C 0.6578(2) 0.2793(4) 0.66131(3) 0.0438 1.0000 Uani .
C8 C 0.7437(2) 0.4278(3) 0.67900(3) 0.0413 1.0000 Uani .
C9 C 0.6451(2) 0.3372(4) 0.63159(3) 0.0550 1.0000 Uani .
C10 C 0.7755(2) 0.2179(4) 0.61629(3) 0.0539 1.0000 Uani .
C11 C 0.7794(2) 0.3035(5) 0.58743(3) 0.0608 1.0000 Uani .
C12 C 0.9147(3) 0.1925(5) 0.57263(4) 0.0670 1.0000 Uani .
C13 C 0.9316(3) 0.2996(5) 0.54490(4) 0.0755 1.0000 Uani .
C14 C 1.0740(3) 0.1997(6) 0.53147(4) 0.0869 1.0000 Uani .
O15 O 1.0933(2) 0.3098(4) 0.50632(3) 0.1083 1.0000 Uani .
H51 H 0.5487 -0.1209 0.7040 0.0479 1.0000 Uiso R
H61 H 0.5276 -0.0261 0.6588 0.0570 1.0000 Uiso R
H81 H 0.7920 0.5650 0.6726 0.0489 1.0000 Uiso R
H91 H 0.6565 0.5064 0.6299 0.0653 1.0000 Uiso R
H92 H 0.5358 0.2879 0.6246 0.0660 1.0000 Uiso R
H101 H 0.8823 0.2504 0.6256 0.0638 1.0000 Uiso R
H102 H 0.7579 0.0484 0.6168 0.0635 1.0000 Uiso R
H111 H 0.7920 0.4721 0.5872 0.0726 1.0000 Uiso R
H112 H 0.6776 0.2629 0.5779 0.0724 1.0000 Uiso R
H121 H 1.0170 0.2177 0.5831 0.0790 1.0000 Uiso R
H122 H 0.8957 0.0234 0.5712 0.0791 1.0000 Uiso R
H131 H 0.9449 0.4685 0.5467 0.0884 1.0000 Uiso R
H132 H 0.8310 0.2712 0.5338 0.0883 1.0000 Uiso R
H141 H 1.1740 0.2277 0.5428 0.1026 1.0000 Uiso R
H142 H 1.0594 0.0312 0.5282 0.1019 1.0000 Uiso R
H151 H 1.0404 0.4247 0.5047 0.1340 0.5000 Uiso R
H152 H 1.1858 0.3054 0.5034 0.1340 0.5000 Uiso R

loop_
_atom_site_aniso_label
_atom_site_aniso_U_11
_atom_site_aniso_U_22
_atom_site_aniso_U_33
_atom_site_aniso_U_23
_atom_site_aniso_U_13
_atom_site_aniso_U_12
S1 0.0542(3) 0.0379(2) 0.0304(2) 0.00037(17) 0.01061(17) -0.01144(19)
C2 0.0370(8) 0.0364(9) 0.0300(7) -0.0017(7) 0.0095(6) 0.0015(7)
C3 0.0339(8) 0.0356(8) 0.0280(7) -0.0010(6) 0.0085(6) 0.0022(6)
C4 0.0342(8) 0.0326(8) 0.0292(7) 0.0006(6) 0.0087(6) 0.0003(6)
C5 0.0449(10) 0.0455(10) 0.0345(8) -0.0037(8) 0.0068(7) -0.0067(8)
C6 0.0509(10) 0.0589(12) 0.0332(8) -0.0082(9) 0.0002(7) -0.0034(9)
C7 0.0478(10) 0.0562(11) 0.0277(8) 0.0019(8) 0.0060(7) 0.0087(9)
C8 0.0493(10) 0.0439(10) 0.0322(8) 0.0050(7) 0.0131(7) 0.0033(8)
C9 0.0648(12) 0.0715(14) 0.0287(8) 0.0058(9) 0.0040(8) 0.0112(11)
C10 0.0645(12) 0.0688(14) 0.0293(8) 0.0063(9) 0.0096(8) 0.0051(11)
C11 0.0672(13) 0.0853(16) 0.0306(9) 0.0098(10) 0.0090(8) 0.0044(12)
C12 0.0742(14) 0.0925(18) 0.0359(9) 0.0070(11) 0.0157(9) 0.0014(13)
C13 0.0810(16) 0.108(2) 0.0393(10) 0.0096(13) 0.0215(10) -0.0002(15)
C14 0.0966(19) 0.118(2) 0.0501(12) 0.0097(15) 0.0332(13) 0.0064(18)
O15 0.1181(15) 0.153(2) 0.0594(10) 0.0225(12) 0.0506(10) 0.0080(15)

loop_
_atom_type_symbol
_atom_type_scat_dispersion_real
_atom_type_scat_dispersion_imag
_atom_type_scat_Cromer_Mann_a1
_atom_type_scat_Cromer_Mann_b1
_atom_type_scat_Cromer_Mann_a2
_atom_type_scat_Cromer_Mann_b2
_atom_type_scat_Cromer_Mann_a3
_atom_type_scat_Cromer_Mann_b3
_atom_type_scat_Cromer_Mann_a4
_atom_type_scat_Cromer_Mann_b4
_atom_type_scat_Cromer_Mann_c
_atom_type_scat_source
C 0.0033 0.0016 2.3100 20.8439 1.0200 10.2075 1.5886 0.5687 0.8650 51.6512 0.2156 'International Tables Vol C 4.2.6.8 and 6.1.1.4'
H 0.0000 0.0000 0.4930 10.5109 0.3229 26.1257 0.1402 3.1424 0.0408 57.7998 0.0030 'International Tables Vol C 4.2.6.8 and 6.1.1.4'
N 0.0061 0.0033 12.2126 0.0057 3.1322 9.8933 2.0125 28.9975 1.1663 0.5826 -11.5290 'International Tables Vol C 4.2.6.8 and 6.1.1.4'
O 0.0106 0.0060 3.0485 13.2771 2.2868 5.7011 1.5463 0.3239 0.8670 32.9089 0.2508 'International Tables Vol C 4.2.6.8 and 6.1.1.4'
S 0.1246 0.1234 6.9053 1.4679 5.2034 22.2151 1.4379 0.2536 1.5863 56.1720 0.8669 'International Tables Vol C 4.2.6.8 and 6.1.1.4'

loop_
_montpellier_diffrn_reflns_class_number
_montpellier_diffrn_reflns_class_d_res_high
_montpellier_diffrn_reflns_class_d_res_low
_montpellier_diffrn_reflns_class_redundancy
_montpellier_diffrn_reflns_class_av_i/ui
_diffrn_reflns_class_av_R_eq
_montpellier_diffrn_reflns_class_completeness_shell
_montpellier_diffrn_reflns_class_cumul_completeness
0 100.0 1.79 4.8 94.17 0.015 99.6 99.62
1 1.78 1.39 4.4 59.21 0.019 99.6 99.62
2 1.39 1.21 4.0 42.12 0.026 100.0 99.75
3 1.21 1.09 3.3 28.38 0.026 100.0 99.81
4 1.09 1.01 3.0 18.94 0.036 100.0 99.85
5 1.01 0.95 2.7 15.63 0.046 100.0 99.87
6 0.95 0.90 2.5 11.53 0.050 100.0 99.89
7 0.90 0.86 2.4 8.87 0.071 100.0 99.91
8 0.86 0.82 2.0 8.53 0.065 92.7 99.04
9 0.82 0.76 1.3 6.16 0.080 40.6 86.35

loop_
_geom_angle_atom_site_label_1
_geom_angle_site_symmetry_1
_geom_angle_atom_site_label_2
_geom_angle_atom_site_label_3
_geom_angle_site_symmetry_3
_geom_angle
_geom_angle_publ_flag
C4 4_656 S1 C2 . 90.51(7) yes
S1 . C2 C3 . 112.83(11) yes
S1 . C2 C8 . 125.59(14) yes
C3 . C2 C8 . 121.56(15) yes
C2 . C3 C4 . 109.83(14) yes
C2 . C3 C5 . 118.96(14) yes
C4 . C3 C5 . 131.17(15) yes
C3 . C4 S1 4_656 133.18(12) yes
C3 . C4 C4 4_656 114.25(17) yes
S1 4_656 C4 C4 4_656 112.56(15) yes
C3 . C5 C6 . 119.06(17) yes
C3 . C5 H51 . 120.2 no
C6 . C5 H51 . 120.7 no
C5 . C6 C7 . 121.98(17) yes
C5 . C6 H61 . 118.8 no
C7 . C6 H61 . 119.2 no
C6 . C7 C8 . 119.48(15) yes
C6 . C7 C9 . 120.83(18) yes
C8 . C7 C9 . 119.68(18) yes
C2 . C8 C7 . 118.96(17) yes
C2 . C8 H81 . 121.2 no
C7 . C8 H81 . 119.8 no
C7 . C9 C10 . 112.90(16) yes
C7 . C9 H91 . 107.4 no
C10 . C9 H91 . 108.7 no
C7 . C9 H92 . 106.9 no
C10 . C9 H92 . 111.0 no
H91 . C9 H92 . 109.9 no
C9 . C10 C11 . 113.17(17) yes
C9 . C10 H101 . 108.7 no
C11 . C10 H101 . 108.3 no
C9 . C10 H102 . 108.3 no
C11 . C10 H102 . 110.5 no
H101 . C10 H102 . 107.6 no
C10 . C11 C12 . 113.00(18) yes
C10 . C11 H111 . 109.5 no
C12 . C11 H111 . 108.9 no
C10 . C11 H112 . 108.6 no
C12 . C11 H112 . 108.0 no
H111 . C11 H112 . 108.8 no
C11 . C12 C13 . 113.0(2) yes
C11 . C12 H121 . 108.5 no
C13 . C12 H121 . 107.7 no
C11 . C12 H122 . 108.9 no
C13 . C12 H122 . 110.3 no
H121 . C12 H122 . 108.3 no
C12 . C13 C14 . 112.1(2) yes
C12 . C13 H131 . 108.8 no
C14 . C13 H131 . 109.1 no
C12 . C13 H132 . 109.1 no
C14 . C13 H132 . 110.1 no
H131 . C13 H132 . 107.6 no
C13 . C14 O15 . 111.5(2) yes
C13 . C14 H141 . 109.7 no
O15 . C14 H141 . 107.4 no
C13 . C14 H142 . 110.5 no
O15 . C14 H142 . 107.5 no
H141 . C14 H142 . 110.1 no
C14 . O15 H151 . 111.1 no
C14 . O15 H152 . 108.3 no
H151 . O15 H152 . 123.3 no

loop_
_geom_bond_atom_site_label_1
_geom_bond_atom_site_label_2
_geom_bond_site_symmetry_2
_geom_bond_distance
_geom_bond_publ_flag
S1 C4 4_656 1.7328(15) yes
S1 C2 . 1.7423(16) yes
C2 C3 . 1.405(2) yes
C2 C8 . 1.391(2) yes
C3 C4 . 1.432(2) yes
C3 C5 . 1.392(2) yes
C4 C4 4_656 1.359(3) yes
C5 C6 . 1.379(2) yes
C5 H51 . 0.939 no
C6 C7 . 1.396(3) yes
C6 H61 . 0.947 no
C7 C8 . 1.382(3) yes
C7 C9 . 1.517(2) yes
C8 H81 . 0.938 no
C9 C10 . 1.517(3) yes
C9 H91 . 0.965 no
C9 H92 . 0.988 no
C10 C11 . 1.523(2) yes
C10 H101 . 0.988 no
C10 H102 . 0.970 no
C11 C12 . 1.514(3) yes
C11 H111 . 0.959 no
C11 H112 . 0.967 no
C12 C13 . 1.526(3) yes
C12 H121 . 0.977 no
C12 H122 . 0.971 no
C13 C14 . 1.501(3) yes
C13 H131 . 0.965 no
C13 H132 . 0.983 no
C14 O15 . 1.420(3) yes
C14 H141 . 0.983 no
C14 H142 . 0.972 no
O15 H151 . 0.785 no
O15 H152 . 0.786 no

loop_
_geom_hbond_atom_site_label_D
_geom_hbond_atom_site_label_H
_geom_hbond_atom_site_label_A
_geom_hbond_site_symmetry_A
_geom_hbond_angle_DHA
_geom_hbond_distance_DH
_geom_hbond_distance_HA
_geom_hbond_distance_DA
_geom_hbond_publ_flag
O15 H151 O15 2_766 169.08(11) 0.785 1.924 2.699(3) yes
O15 H152 O15 5_756 175.17(9) 0.786 1.918 2.702(3) yes
